data_2106658
loop_
_publ_author_name
'Bonapace, J.A.P.'
'Mandel, N.S.'

_publ_section_title
;
 Trans-dichlorotetraamminecobalt(III) bisulfate
;
_journal_name_full 'Acta Crystallographica B (24,1968-38,1982)'
_journal_page_first 2540
_journal_page_last 2542
_journal_volume 31
_journal_year 1975
_chemical_formula_sum 'Cl2 Co H13 N4 O4 S'
_chemical_name_systematic 'Co Cl2 (N H3)4 H S O4'
_space_group_IT_number 19
_symmetry_space_group_name_Hall 'P 2ac 2ab'
_symmetry_space_group_name_H-M 'P 21 21 21'
_cell_angle_alpha 90
_cell_angle_beta 90
_cell_angle_gamma 90
_cell_formula_units_Z 4
_cell_length_a 8.815
_cell_length_b 18.639
_cell_length_c 5.934
_cell_volume 974.973
_citation_journal_id_ASTM ACBCAR
_cod_data_source_file Bonapace_ACBCAR_1975_88.cif
_cod_data_source_block H13Cl2Co1N4O4S1
_cod_original_cell_volume 974.9727
_cod_original_formula_sum 'H13 Cl2 Co1 N4 O4 S1'
_cod_database_code 2106658

loop_
_symmetry_equiv_pos_as_xyz
x,y,z
-x+1/2,-y,z+1/2
x+1/2,-y+1/2,-z
-x,y+1/2,-z+1/2

loop_
_atom_site_label
_atom_site_type_symbol
_atom_site_fract_x
_atom_site_fract_y
_atom_site_fract_z
_atom_site_occupancy
_atom_site_U_iso_or_equiv
H7 H+1 0.038 0.261 0.315 1 0.0
N2 N-3 0.0741 0.4186 -0.03 1 0.0
H12 H+1 0.362 0.31 0.448 0.5 0.0
N3 N-3 0.0194 0.3118 0.2833 1 0.0
Cl2 Cl-1 0.2171 0.4329 0.4255 1 0.0
O1 O-2 0.1416 0.0308 0.2905 1 0.0
H14 H+1 0.29 0.288 0.473 0.5 0.0
Cl1 Cl-1 0.1824 0.2689 -0.1308 1 0.0
O2 O-2 0.3371 0.1161 0.3661 1 0.0
H8 H+1 -0.062 0.314 0.179 1 0.0
H2 H+1 0.361 0.437 -0.059 1 0.0
H3 H+1 0.421 0.36 -0.105 1 0.0
O3 O-2 0.0763 0.152 0.3951 1 0.0
H13 H+1 0.427 0.302 0.318 0.5 0.0
H11 H+1 0.261 0.247 0.371 0.5 0.0
O4 O-2 0.1773 0.0737 0.6706 1 0.0
H6 H+1 0.024 0.392 -0.145 1 0.0
H1 H+1 0.46 0.398 0.123 1 0.0
H10 H+1 0.403 0.268 0.232 0.5 0.0
H15 H+1 0.312 0.239 0.264 0.5 0.0
N1 N-3 0.3837 0.3926 0.0088 1 0.0
Co1 Co+3 0.2 0.3523 0.144 1 0.0
H16 H+1 0.25 0.035 0.7 1 0.0
S1 S+6 0.184 0.0944 0.4145 1 0.0
H5 H+1 0.008 0.441 0.067 1 0.0
H4 H+1 0.14 0.454 -0.094 1 0.0
H9 H+1 -0.004 0.336 0.412 1 0.0
N4 N-3 0.3243 0.2857 0.3248 1 0.0
